data_4103740
loop_
_publ_author_name
'Okba Saied'
'Thierry Maris'
'James D. Wuest'

_publ_section_title
;
 Deformation of Porous Molecular Networks Induced by the Exchange of
 Guests in Single Crystals
;
_journal_name_full 'Journal of the American Chemical Society'
_journal_page_first 14956
_journal_page_last 14957
_journal_paper_doi 10.1021/ja037465k
_journal_volume 125
_journal_year 2003
_chemical_formula_sum 'C36 H48 N4 O12 Si'
_chemical_formula_weight 756.87
_space_group_IT_number 86
_symmetry_cell_setting tetragonal
_symmetry_space_group_name_Hall '-P 4bc'
_symmetry_space_group_name_H-M 'P 42/n :2'
_cell_angle_alpha 90
_cell_angle_beta 90
_cell_angle_gamma 90
_cell_formula_units_Z 2
_cell_length_a 15.4599(8)
_cell_length_b 15.4599(8)
_cell_length_c 8.7993(5)
_cell_measurement_reflns_used 4020
_cell_measurement_temperature 223(2)
_cell_measurement_theta_max 70.197
_cell_measurement_theta_min 2.8585
_cell_measurement_wavelength 1.54178
_cell_volume 2103.11(19)
_diffrn_ambient_temperature 223(2)
_diffrn_measured_fraction_theta_full 0.980
_diffrn_measured_fraction_theta_max 0.981
_diffrn_measurement_device 'Bruker  AXS Smart 2K/Platform'
_diffrn_radiation_monochromator graphite
_diffrn_radiation_source 'fine-focus sealed tube'
_diffrn_radiation_type 'Cu K\a'
_diffrn_radiation_wavelength 1.54178
_diffrn_reflns_av_R_equivalents 0.0397
_diffrn_reflns_av_sigmaI/netI 2
_diffrn_reflns_limit_h_max 19
_diffrn_reflns_limit_h_min -18
_diffrn_reflns_limit_k_max 18
_diffrn_reflns_limit_k_min -17
_diffrn_reflns_limit_l_max 9
_diffrn_reflns_limit_l_min -10
_diffrn_reflns_number 10753
_diffrn_reflns_theta_full 72.83
_diffrn_reflns_theta_max 72.83
_diffrn_reflns_theta_min 4.04
_diffrn_standards_decay_% 0.36
_diffrn_standards_number 153
_exptl_absorpt_coefficient_mu 1.006
_exptl_absorpt_correction_T_max 0.7793
_exptl_absorpt_correction_T_min 0.5029
_exptl_absorpt_correction_type multi-scan
_exptl_absorpt_process_details 'SADABS (Sheldrick, 1996)'
_exptl_crystal_colour Colourless
_exptl_crystal_density_diffrn 1.1954
_exptl_crystal_description block
_exptl_crystal_F_000 804
_exptl_crystal_size_max 0.30
_exptl_crystal_size_mid 0.25
_exptl_crystal_size_min 0.20
_refine_diff_density_max 0.159
_refine_diff_density_min -0.161
_refine_diff_density_rms 0.042
_refine_ls_extinction_method none
_refine_ls_goodness_of_fit_ref 1.074
_refine_ls_matrix_type full
_refine_ls_number_constraints 0
_refine_ls_number_parameters 231
_refine_ls_number_reflns 2048
_refine_ls_number_restraints 189
_refine_ls_restrained_S_all 1.103
_refine_ls_R_factor_all 0.1147
_refine_ls_R_factor_gt 0.0708
_refine_ls_shift/su_max 0.025
_refine_ls_shift/su_mean 0.003
_refine_ls_structure_factor_coef Fsqd
_refine_ls_weighting_details 'calc w=1/[\s^2^(Fo^2^)+(0.0925P)^2^+0.0000P] where P=(Fo^2^+2Fc^2^)/3'
_refine_ls_weighting_scheme calc
_refine_ls_wR_factor_gt 0.1777
_refine_ls_wR_factor_ref 0.1956
_reflns_number_gt 1009
_reflns_number_total 2048
_reflns_threshold_expression >2sigma(I)
_cod_data_source_file deposit.cif
_cod_data_source_block Jiw424
_cod_original_sg_symbol_H-M P42/n
_cod_database_code 4103740

loop_
_symmetry_equiv_pos_as_xyz
X,y,Z
-y,X+1/2,Z+1/2
-X+1/2,-y+1/2,Z
y+1/2,-X,Z+1/2
-X,-y,-Z
y,-X+1/2,-Z+1/2
X+1/2,y+1/2,-Z
-y+1/2,X,-Z+1/2

loop_
_atom_site_label
_atom_site_fract_x
_atom_site_fract_y
_atom_site_fract_z
_atom_site_U_iso_or_equiv
_atom_site_occupancy
_atom_site_adp_type
_atom_site_type_symbol
Si1 0.25 0.25 0.25 0.0855(8) 0.25 Uani Si
C1 0.33101(1) 0.19890(1) 0.1245(3) 0.087(2) 1 Uani C
C2 0.36246(1) 0.11923(1) 0.1524(3) 0.0977(19) 1 Uani C
H2 0.3439 0.0897 0.2399 0.117 1 Uiso H
N3 0.41985(1) 0.08043(1) 0.0586(4) 0.1168(19) 1 Uani N
H3 0.438 0.029 0.0831 0.14 1 Uiso H
C4 0.4511(2) 0.1163(2) -0.0711(5) 0.1193(3) 1 Uani C
O4 0.50619(1) 0.07481(1) -0.1485(3) 0.1578(19) 1 Uani O
C5 0.4182(2) 0.1987(2) -0.1056(4) 0.1133(2) 1 Uani C
H5 0.4361 0.2269 -0.1949 0.136 1 Uiso H
C6 0.36105(1) 0.23785(1) -0.0113(4) 0.1018(2) 1 Uani C
H6 0.3405 0.2932 -0.0371 0.122 1 Uiso H
C101 0.653(2) 0.1849(15) 0.111(2) 0.24(2) 0.36(1) Uani C
H10a 0.6581 0.2413 0.0633 0.365 0.36(1) Uiso H
H10b 0.6197 0.1467 0.0462 0.365 0.36(1) Uiso H
H10c 0.7105 0.1608 0.1259 0.365 0.36(1) Uiso H
C111 0.608(2) 0.1943(10) 0.266(2) 0.190(19) 0.36(1) Uani C
H11a 0.6366 0.2389 0.3269 0.23 0.36(1) Uiso H
H11b 0.5474 0.2119 0.2511 0.23 0.36(1) Uiso H
C121 0.6109(13) 0.1072(12) 0.3505(19) 0.161(14) 0.36(1) Uani C
H12a 0.5952 0.062 0.2775 0.194 0.36(1) Uiso H
H12b 0.6711 0.0969 0.3801 0.194 0.36(1) Uiso H
C131 0.5550(17) 0.0944(16) 0.492(2) 0.2353(2) 0.36(1) Uani C
O141 0.6105(15) 0.0425(17) 0.566(2) 0.2877(2) 0.36(1) Uani O
H141 0.5909 -0.0075 0.5681 0.433 0.36(1) Uiso H
O151 0.526(2) 0.142(2) 0.585(4) 0.43(4) 0.36(1) Uani O
C102 0.6745(18) 0.124(2) 0.132(2) 0.25(2) 0.350(11) Uani C
H10d 0.7235 0.0876 0.1067 0.378 0.350(11) Uiso H
H10e 0.6878 0.1836 0.1055 0.378 0.350(11) Uiso H
H10f 0.6242 0.1052 0.0748 0.378 0.350(11) Uiso H
C112 0.6556(14) 0.118(2) 0.303(2) 0.2327(2) 0.350(11) Uani C
H11c 0.6531 0.0568 0.3332 0.279 0.350(11) Uiso H
H11d 0.7024 0.1455 0.3602 0.279 0.350(11) Uiso H
C122 0.5693(11) 0.1619(19) 0.3411(17) 0.21(2) 0.350(11) Uani C
H12c 0.5259 0.1477 0.2639 0.252 0.350(11) Uiso H
H12d 0.5768 0.2249 0.3432 0.252 0.350(11) Uiso H
C132 0.5397(7) 0.1292(12) 0.4978(15) 0.129(12) 0.350(11) Uani C
O142 0.4654(8) 0.1681(14) 0.5260(17) 0.174(12) 0.350(11) Uani O
H142 0.4495 0.1951 0.4494 0.261 0.350(11) Uiso H
O152 0.5727(10) 0.0870(11) 0.5972(15) 0.132(10) 0.350(11) Uani O
C103 0.606(4) 0.0897(19) 0.282(4) 0.3067(4) 0.29(1) Uani C
H10g 0.6073 0.055 0.1901 0.459 0.29(1) Uiso H
H10h 0.5579 0.0722 0.3448 0.459 0.29(1) Uiso H
H10i 0.6599 0.0813 0.3374 0.459 0.29(1) Uiso H
C113 0.597(2) 0.186(2) 0.239(2) 0.2357(3) 0.29(1) Uani C
H11e 0.5384 0.1972 0.1997 0.281 0.29(1) Uiso H
H11f 0.6384 0.2014 0.1593 0.281 0.29(1) Uiso H
C123 0.613(2) 0.2432(17) 0.381(3) 0.28(3) 0.29(1) Uani C
H12e 0.6748 0.2497 0.4028 0.339 0.29(1) Uiso H
H12f 0.5864 0.3005 0.3713 0.339 0.29(1) Uiso H
C133 0.5670(14) 0.188(3) 0.504(3) 0.3367(4) 0.29(1) Uani C
O143 0.4846(15) 0.1700(13) 0.475(2) 0.174(12) 0.29(1) Uani O
H143 0.4611 0.2129 0.4357 0.261 0.29(1) Uiso H
O153 0.5892(12) 0.1376(16) 0.600(2) 0.163(14) 0.29(1) Uani O

loop_
_atom_site_aniso_label
_atom_site_aniso_U_11
_atom_site_aniso_U_22
_atom_site_aniso_U_33
_atom_site_aniso_U_23
_atom_site_aniso_U_13
_atom_site_aniso_U_12
_atom_site_aniso_type_symbol
Si1 0.0708(6) 0.0708(6) 0.1150(12) 0 0 0 Si
C1 0.0760(16) 0.0710(16) 0.114(2) 0.0056(15) -0.0036(15) 0.0002(13) C
C2 0.0923(19) 0.0850(19) 0.116(2) 0.0099(16) 0.0110(17) 0.0148(16) C
N3 0.125(2) 0.0854(16) 0.140(2) 0.0145(16) 0.0290(18) 0.0369(14) N
C4 0.128(3) 0.105(2) 0.125(3) 0.019(2) 0.025(2) 0.035(2) C
O4 0.187(2) 0.1326(19) 0.154(2) 0.0286(16) 0.0666(19) 0.0766(18) O
C5 0.117(2) 0.096(2) 0.127(3) 0.0177(18) 0.023(2) 0.0281(18) C
C6 0.095(2) 0.0765(18) 0.134(3) 0.0110(18) 0.0053(19) 0.0140(15) C
C101 0.28(3) 0.26(3) 0.192(15) 0.029(14) 0.104(17) 0.050(19) C
C111 0.28(3) 0.161(12) 0.131(15) -0.016(9) 0.058(16) -0.015(17) C
C121 0.128(16) 0.215(15) 0.142(13) 0.026(11) -0.029(11) 0.025(14) C
C131 0.39(3) 0.18(2) 0.136(19) 0.017(12) 0.039(16) -0.047(18) C
O141 0.33(2) 0.36(3) 0.173(12) 0.065(13) 0.045(13) 0.004(16) O
O151 0.41(4) 0.34(3) 0.54(5) -0.08(3) 0.34(4) -0.02(3) O
C102 0.24(2) 0.30(3) 0.213(16) 0.02(2) 0.068(16) 0.06(2) C
C112 0.17(2) 0.32(3) 0.208(17) 0.03(2) 0.041(16) 0.037(18) C
C122 0.134(13) 0.38(4) 0.113(12) 0.022(14) 0.008(9) 0.007(14) C
C132 0.091(8) 0.187(18) 0.11(1) -0.008(9) -0.022(7) -0.025(7) C
O142 0.118(8) 0.296(16) 0.108(11) 0.041(9) 0.004(6) 0.023(7) O
O152 0.103(8) 0.189(15) 0.105(7) -0.021(7) 0.013(6) 0.025(8) O
C103 0.29(4) 0.40(3) 0.23(4) 0.03(3) -0.18(4) 0.08(4) C
C113 0.127(19) 0.40(4) 0.18(2) 0.05(2) -0.026(19) 0.03(2) C
C123 0.29(3) 0.38(3) 0.17(2) 0.071(18) -0.02(2) -0.05(3) C
C133 0.34(3) 0.50(7) 0.17(2) 0.12(3) -0.06(2) -0.09(3) C
O143 0.301(18) 0.158(11) 0.063(8) 0.048(7) -0.006(10) 0.004(12) O
O153 0.105(9) 0.223(19) 0.163(14) 0.005(13) 0.065(7) -0.006(11) O

loop_
_atom_type_symbol
_atom_type_number_in_cell
_atom_type_scat_dispersion_real
_atom_type_scat_dispersion_imag
_atom_type_scat_source
Si 2 0.254 0.330 International_Table_Volume_IV_Table_2.3.1
C 72 0.018 0.009 International_Table_Volume_IV_Table_2.3.1
H 96 0.000 0.000 International_Table_Volume_IV_Table_2.3.1
N 8 0.031 0.018 International_Table_Volume_IV_Table_2.3.1
O 24 0.049 0.032 International_Table_Volume_IV_Table_2.3.1

loop_
_geom_angle_atom_site_label_1
_geom_angle_atom_site_label_2
_geom_angle_atom_site_label_3
_geom_angle_site_symmetry_1
_geom_angle_site_symmetry_3
_geom_angle
_geom_angle_publ_flag
C1 SI1 C1 6_566 3 110.95(9) y
C1 SI1 C1 6_566 8_656 106.56(17) y
C1 SI1 C1 3 8_656 110.95(9) y
C1 SI1 C1 6_566 . 110.95(9) y
C1 SI1 C1 3 . 106.56(17) y
C1 SI1 C1 8_656 . 110.95(9) y
C2 C1 C6 . . 115.1(2) y
C2 C1 SI1 . . 121.8(2) y
C6 C1 SI1 . . 123.0(2) y
C1 C2 N3 . . 122.1(3) y
C2 N3 C4 . . 124.4(3) y
O4 C4 N3 . . 119.0(3) y
O4 C4 C5 . . 125.9(3) y
N3 C4 C5 . . 115.0(3) y
C6 C5 C4 . . 120.6(3) y
C5 C6 C1 . . 122.7(3) y
C121 C111 C101 . . 109.2(9) y
C131 C121 C111 . . 119.20(14) y
O151 C131 O141 . . 106(2) y
O151 C131 C121 . . 134(2) y
O141 C131 C121 . . 96.40(13) y
C122 C112 C102 . . 110.5(9) y
C112 C122 C132 . . 107.90(12) y
O152 C132 O142 . . 118.6(1) y
O152 C132 C122 . . 134.7(1) y
O142 C132 C122 . . 106.1(1) y
C103 C113 C123 . . 109.5(9) y
C133 C123 C113 . . 100.00(16) y
O153 C133 O143 . . 106.00(18) y
O153 C133 C123 . . 135.80(15) y
O143 C133 C123 . . 115.00(16) y

loop_
_geom_bond_atom_site_label_1
_geom_bond_atom_site_label_2
_geom_bond_site_symmetry_2
_geom_bond_distance
_geom_bond_publ_flag
Si1 C1 6_566 1.847(3) y
Si1 C1 3 1.847(3) y
Si1 C1 8_656 1.847(3) y
Si1 C1 . 1.847(3) y
C1 C2 . 1.347(3) y
C1 C6 . 1.416(4) y
C2 N3 . 1.352(3) y
N3 C4 . 1.358(4) y
C4 O4 . 1.265(4) y
C4 C5 . 1.405(4) y
C5 C6 . 1.355(4) y
C101 C111 . 1.545(9) y
C111 C121 . 1.538(9) y
C121 C131 . 1.526(9) y
C131 O151 . 1.187(9) y
C131 O141 . 1.345(9) y
C102 C112 . 1.539(9) y
C112 C122 . 1.535(9) y
C122 C132 . 1.539(8) y
C132 O152 . 1.203(8) y
C132 O142 . 1.321(9) y
C103 C113 . 1.550(9) y
C113 C123 . 1.550(9) y
C123 C133 . 1.548(9) y
C133 O153 . 1.197(9) y
C133 O143 . 1.327(9) y

loop_
_geom_hbond_atom_site_label_D
_geom_hbond_atom_site_label_H
_geom_hbond_atom_site_label_A
_geom_hbond_site_symmetry_A
_geom_hbond_distance_DH
_geom_hbond_distance_HA
_geom_hbond_distance_DA
_geom_hbond_angle_DHA
_geom_hbond_publ_flag
N3 H3 O4 5_655 0.87 1.91 2.773(3) 170.9 y
O141 H141 O151 5_656 0.83 3.07 3.79(4) 146.7 y

loop_
_geom_torsion_atom_site_label_1
_geom_torsion_atom_site_label_2
_geom_torsion_atom_site_label_3
_geom_torsion_atom_site_label_4
_geom_torsion_site_symmetry_1
_geom_torsion
_geom_torsion_publ_flag
C1 SI1 C1 C2 6_566 -16.0(3) y
C1 SI1 C1 C2 3 -136.9(3) y
C1 SI1 C1 C2 8_656 102.2(3) y
C1 SI1 C1 C6 6_566 160.5(2) y
C1 SI1 C1 C6 3 39.61(19) y
C1 SI1 C1 C6 8_656 -81.26(17) y
C6 C1 C2 N3 . 1.3(4) y
SI1 C1 C2 N3 . 178.0(2) y
C1 C2 N3 C4 . -0.3(5) y
C2 N3 C4 O4 . 178.4(3) y
C2 N3 C4 C5 . -1.0(5) y
O4 C4 C5 C6 . -178.0(4) y
N3 C4 C5 C6 . 1.3(5) y
C4 C5 C6 C1 . -0.4(5) y
C2 C1 C6 C5 . -0.9(4) y
SI1 C1 C6 C5 . -177.6(2) y
C101 C111 C121 C131 . -168(2) y
C111 C121 C131 O151 . -27(4) y
C111 C121 C131 O141 . -146(2) y
C102 C112 C122 C132 . 162(2) y
C112 C122 C132 O152 . 10(4) y
C112 C122 C132 O142 . -180(2) y
C103 C113 C123 C133 . -39(4) y
C113 C123 C133 O153 . 101(5) y
C113 C123 C133 O143 . -56(4) y
